data_4128368
loop_
_publ_author_name
'Zou, Xiaoliang'
'Zhao, Haonan'
'Li, Yinwu'
'Gao, Qian'
'Ke, Zhuofeng'
'Senmiao Xu, ?'

_publ_section_title
;
 Chiral Bidentate Boryl Ligand Enabled Iridium-Catalyzed Asymmetric
 C(sp<sup>2</sup>)-H Borylation of Diarylmethylamines.
;
_journal_issue 13
_journal_name_full 'Journal of the American Chemical Society'
_journal_page_first 5334
_journal_page_last 5342
_journal_paper_doi 10.1021/jacs.8b13756
_journal_volume 141
_journal_year 2019
_chemical_absolute_configuration ad
_chemical_formula_moiety 'C15 H17 N O'
_chemical_formula_sum 'C15 H17 N O'
_chemical_formula_weight 227.29
_space_group_crystal_system orthorhombic
_space_group_IT_number 19
_space_group_name_Hall 'P 2ac 2ab'
_space_group_name_H-M_alt 'P 21 21 21'
_atom_sites_solution_hydrogens geom
_atom_sites_solution_primary dual
_audit_creation_date 2018-05-21
_audit_creation_method
;
Olex2 1.2
(compiled 2018.04.26 svn.r3504 for OlexSys, GUI svn.r5492)
;
_cell_angle_alpha 90
_cell_angle_beta 90
_cell_angle_gamma 90
_cell_formula_units_Z 4
_cell_length_a 7.4113(2)
_cell_length_b 9.5630(2)
_cell_length_c 18.3570(5)
_cell_measurement_reflns_used 9145
_cell_measurement_temperature 293(2)
_cell_measurement_theta_max 73.8690
_cell_measurement_theta_min 4.8250
_cell_volume 1301.04(6)
_computing_cell_refinement 'CrysAlisPro 1.171.39.32a (Rigaku OD, 2017)'
_computing_data_collection 'CrysAlisPro 1.171.39.32a (Rigaku OD, 2017)'
_computing_data_reduction 'CrysAlisPro 1.171.39.32a (Rigaku OD, 2017)'
_computing_molecular_graphics 'Olex2 (Dolomanov et al., 2009)'
_computing_publication_material 'Olex2 (Dolomanov et al., 2009)'
_computing_structure_refinement 'ShelXL (Sheldrick, 2015)'
_computing_structure_solution 'ShelXT (Sheldrick, 2015)'
_diffrn_ambient_temperature 293(2)
_diffrn_detector 'CCD plate'
_diffrn_measured_fraction_theta_full 0.990
_diffrn_measured_fraction_theta_max 0.990
_diffrn_measurement_details
;
List of Runs (angles in degrees, time in seconds):

  # Type    Start    End  Width  t~exp~   \w     \q     \k     \f   Frames
--------------------------------------------------------------------------
  1  \w     28.00  88.00   1.00    4.00    --    0.00  38.00-120.00   60
  2  \w    -19.00  87.00   1.00    4.00    --    0.00  38.00-180.00  106
  3  \w     14.00  65.00   1.00    4.00    --    0.00  77.00 -90.00   51
  4  \w     17.00  49.00   1.00    4.00    --    0.00  57.00  90.00   32
  5  \w    -21.00  32.00   1.00    4.00    --    0.00  57.00 -30.00   53
  6  \w     -5.00  23.00   1.00    4.00    --    0.00  38.00-120.00   28
  7  \w     11.00  63.00   1.00    4.00    --    0.00  77.00  30.00   52
  8  \w    -27.00   7.00   1.00    4.00    --    0.00  77.00  30.00   34
  9  \w     55.00  87.00   1.00    4.00    --    0.00  57.00  90.00   32
 10  \w    -20.00   5.00   1.00    4.00    --    0.00  57.00  90.00   25
 11  \w    -30.00  -1.00   1.00    4.00    --    0.00  77.00 -90.00   29
 12  \w     36.00  84.00   1.00    4.00    --    0.00  57.00 -30.00   48
 13  \w     65.00  90.00   1.00    2.00    --   95.80  77.00-150.00   25
 14  \w     65.00  91.00   1.00    2.00    --   95.80  77.00-120.00   26
 15  \w     68.00  94.00   1.00    2.00    --   95.80  68.00-161.04   26
 16  \w     88.00 128.00   1.00    2.00    --   95.80 -82.00 120.00   40
 17  \w     27.00  75.00   1.00    2.00    --   95.80 -82.00 120.00   48
 18  \w    113.00 185.00   1.00    2.00    --   95.80  72.00 -96.68   72
 19  \w     66.00  91.00   1.00    2.00    --   95.80  74.00 -32.53   25
 20  \w     63.00  96.00   1.00    2.00    --   95.80  82.00 -90.00   33
 21  \w     72.00 167.00   1.00    2.00    --   95.80  61.00   0.00   95
 22  \w     65.00  90.00   1.00    2.00    --   95.80  77.00  60.00   25
 23  \w     73.00 100.00   1.00    2.00    --   95.80  61.00-180.00   27
 24  \w     44.00 128.00   1.00    2.00    --   95.80 -82.00  60.00   84
 25  \w     76.00 103.00   1.00    2.00    --   95.80  45.00 -90.00   27
 26  \w     12.00 120.00   1.00    2.00    --   95.80 -61.00 -60.00  108
 27  \w     67.00  93.00   1.00    2.00    --   95.80  72.00  33.88   26
 28  \w     65.00  90.00   1.00    2.00    --   95.80  77.00   0.00   25
 29  \w     63.00  89.00   1.00    2.00    --   95.80  82.00 -30.00   26
 30  \w     71.00 112.00   1.00    2.00    --   95.80  61.00  60.00   41
 31  \w     76.00 169.00   1.00    2.00    --   95.80  45.00-180.00   93
 32  \w     67.00  92.00   1.00    2.00    --   95.80  72.00 -96.68   25
 33  \w     65.00  91.00   1.00    2.00    --   95.80  77.00 120.00   26
 34  \w     76.00 154.00   1.00    2.00    --   95.80  45.00 -30.00   78
 35  \w     73.00 110.00   1.00    2.00    --   95.80  61.00  90.00   37
 36  \w    142.00 185.00   1.00    2.00    --   95.80  77.00 -60.00   43
 37  \w     65.00  90.00   1.00    2.00    --   95.80  77.00-180.00   25
 38  \w     63.00  89.00   1.00    2.00    --   95.80  82.00 -60.00   26
 39  \w     64.00 183.00   1.00    2.00    --   95.80  80.00   8.23  119
 40  \w      7.00 118.00   1.00    2.00    --   95.80 -82.00 -60.00  111
 41  \w     65.00  90.00   1.00    2.00    --   95.80  77.00 -60.00   25
 42  \w    121.00 181.00   1.00    2.00    --   95.80  72.00  33.88   60
 43  \w     63.00  94.00   1.00    2.00    --   95.80  82.00-150.00   31
 44  \w    122.00 184.00   1.00    2.00    --   95.80  82.00-150.00   62
 45  \w     76.00 101.00   1.00    2.00    --   95.80  45.00-120.00   25
 46  \w     71.00  97.00   1.00    2.00    --   95.80  61.00 -90.00   26
 47  \w     63.00  89.00   1.00    2.00    --   95.80  82.00  30.00   26
 48  \w     63.00  88.00   1.00    2.00    --   95.80  82.00  90.00   25
 49  \w     63.00 107.00   1.00    2.00    --   95.80 -82.00-150.00   44
 50  \w     76.00 128.00   1.00    2.00    --   95.80  30.00 -90.00   52
 51  \w     65.00  90.00   1.00    2.00    --   95.80  77.00 150.00   25
 52  \w     80.00 133.00   1.00    2.00    --   95.80  45.00 -60.00   53
 53  \w    129.00 155.00   1.00    2.00    --   95.80  61.00  60.00   26
 54  \w     65.00  91.00   1.00    2.00    --   95.80  82.00 120.00   26
 55  \w    127.00 175.00   1.00    2.00    --   95.80  68.00-161.04   48
 56  \w     96.00 172.00   1.00    2.00    --   95.80  74.00 -32.53   76
 57  \w    149.00 176.00   1.00    2.00    --   95.80  62.00 103.69   27
 58  \w     77.00 182.00   1.00    2.00    --   95.80  45.00 150.00  105
 59  \w     70.00 127.00   1.00    2.00    --   95.80  62.00 103.69   57
;
_diffrn_measurement_device 'four-circle diffractometer'
_diffrn_measurement_device_type 'XtaLAB AFC12 (RINC): Kappa dual home/near'
_diffrn_measurement_method '\w scans'
_diffrn_orient_matrix_type 'CrysAlisPro convention (1999,Acta A55,543-557)'
_diffrn_orient_matrix_UB_11 -0.0285482000
_diffrn_orient_matrix_UB_12 0.1091774000
_diffrn_orient_matrix_UB_13 -0.0606044000
_diffrn_orient_matrix_UB_21 -0.1038477000
_diffrn_orient_matrix_UB_22 0.0937882000
_diffrn_orient_matrix_UB_23 0.0538359000
_diffrn_orient_matrix_UB_31 0.1777909000
_diffrn_orient_matrix_UB_32 0.0723539000
_diffrn_orient_matrix_UB_33 0.0217224000
_diffrn_radiation_monochromator graphite
_diffrn_radiation_probe x-ray
_diffrn_radiation_type CuK\a
_diffrn_radiation_wavelength 1.54184
_diffrn_reflns_av_R_equivalents 0.0979
_diffrn_reflns_av_unetI/netI 0.0288
_diffrn_reflns_Laue_measured_fraction_full 0.990
_diffrn_reflns_Laue_measured_fraction_max 0.990
_diffrn_reflns_limit_h_max 8
_diffrn_reflns_limit_h_min -8
_diffrn_reflns_limit_k_max 11
_diffrn_reflns_limit_k_min -11
_diffrn_reflns_limit_l_max 21
_diffrn_reflns_limit_l_min -21
_diffrn_reflns_number 25304
_diffrn_reflns_point_group_measured_fraction_full 0.985
_diffrn_reflns_point_group_measured_fraction_max 0.985
_diffrn_reflns_theta_full 67.019
_diffrn_reflns_theta_max 67.019
_diffrn_reflns_theta_min 4.818
_diffrn_source 'fine-focus sealed X-ray tube'
_diffrn_source_type 'Enhance (Cu) X-ray Source'
_exptl_absorpt_coefficient_mu 0.565
_exptl_absorpt_correction_T_max 1.00000
_exptl_absorpt_correction_T_min 0.76809
_exptl_absorpt_correction_type multi-scan
_exptl_absorpt_process_details
;
CrysAlisPro 1.171.39.32a (Rigaku Oxford Diffraction, 2017)
Empirical absorption correction using spherical harmonics,
 implemented in SCALE3 ABSPACK scaling algorithm.
;
_exptl_crystal_colour 'clear light colourless'
_exptl_crystal_colour_lustre clear
_exptl_crystal_colour_modifier light
_exptl_crystal_colour_primary colourless
_exptl_crystal_density_diffrn 1.160
_exptl_crystal_description block
_exptl_crystal_F_000 488
_exptl_crystal_size_max 0.36
_exptl_crystal_size_mid 0.26
_exptl_crystal_size_min 0.18
_refine_diff_density_max 0.100
_refine_diff_density_min -0.094
_refine_diff_density_rms 0.021
_refine_ls_abs_structure_details
;
 Flack x determined using 736 quotients [(I+)-(I-)]/[(I+)+(I-)]
 (Parsons, Flack and Wagner, Acta Cryst. B69 (2013) 249-259).
;
_refine_ls_abs_structure_Flack 0.0(2)
_refine_ls_extinction_coef 0.0058(9)
_refine_ls_extinction_expression Fc^*^=kFc[1+0.001xFc^2^\l^3^/sin(2\q)]^-1/4^
_refine_ls_extinction_method 'SHELXL-2016/6 (Sheldrick 2016)'
_refine_ls_goodness_of_fit_ref 1.001
_refine_ls_hydrogen_treatment constr
_refine_ls_matrix_type full
_refine_ls_number_parameters 158
_refine_ls_number_reflns 2292
_refine_ls_number_restraints 0
_refine_ls_restrained_S_all 1.001
_refine_ls_R_factor_all 0.0383
_refine_ls_R_factor_gt 0.0337
_refine_ls_shift/su_max 0.000
_refine_ls_shift/su_mean 0.000
_refine_ls_structure_factor_coef Fsqd
_refine_ls_weighting_details 'w=1/[\s^2^(Fo^2^)+(0.0509P)^2^] where P=(Fo^2^+2Fc^2^)/3'
_refine_ls_weighting_scheme calc
_refine_ls_wR_factor_gt 0.0867
_refine_ls_wR_factor_ref 0.0894
_reflns_Friedel_coverage 0.694
_reflns_Friedel_fraction_full 0.977
_reflns_Friedel_fraction_max 0.977
_reflns_number_gt 2008
_reflns_number_total 2292
_reflns_threshold_expression 'I > 2\s(I)'
_cod_data_source_file ja8b13756_si_002.cif
_cod_data_source_block exp_343
_cod_database_code 4128368
_shelx_shelxl_version_number 2016/6
_shelx_space_group_comment
;
The symmetry employed for this shelxl refinement is uniquely defined
by the following loop, which should always be used as a source of
symmetry information in preference to the above space-group names.
They are only intended as comments.
;
_reflns_odcompleteness_completeness 99.93
_reflns_odcompleteness_iscentric 1
_reflns_odcompleteness_theta 66.97
_olex2_refinement_description
;
1. Fixed Uiso
 At 1.2 times of:
  All C(H) groups
 At 1.5 times of:
  All C(H,H,H) groups, All O(H) groups
2.a Ternary CH refined with riding coordinates:
 C13(H13)
2.b Aromatic/amide H refined with riding coordinates:
 C6(H6), C5(H5), C2(H2), C12(H12), C9(H9), C4(H4), C3(H3), C10(H10), C11(H11)
2.c Idealised Me refined as rotating group:
 C14(H14A,H14B,H14C), C15(H15A,H15B,H15C)
2.d Idealised tetrahedral OH refined as rotating group:
 O1(H1)
;
_olex2_submission_special_instructions 'No special instructions were received'
_oxdiff_exptl_absorpt_empirical_details
;
Empirical correction (ABSPACK) includes:
- Absorption correction using spherical harmonics
- Frame scaling
;
_oxdiff_exptl_absorpt_empirical_full_max 3.071
_oxdiff_exptl_absorpt_empirical_full_min 0.284

loop_
_space_group_symop_operation_xyz
'x, y, z'
'-x+1/2, -y, z+1/2'
'-x, y+1/2, -z+1/2'
'x+1/2, -y+1/2, -z'

loop_
_atom_site_label
_atom_site_type_symbol
_atom_site_fract_x
_atom_site_fract_y
_atom_site_fract_z
_atom_site_U_iso_or_equiv
_atom_site_adp_type
_atom_site_occupancy
_atom_site_site_symmetry_order
_atom_site_calc_flag
_atom_site_refinement_flags_posn
O1 O 0.6523(3) 0.13010(15) 0.38710(8) 0.0790(5) Uani 1 1 d .
H1 H 0.569473 0.178585 0.402609 0.119 Uiso 1 1 calc GR
N1 N 0.4014(2) 0.32350(16) 0.38570(9) 0.0584(4) Uani 1 1 d .
C13 C 0.5281(3) 0.40769(18) 0.34077(10) 0.0496(4) Uani 1 1 d .
H13 H 0.455925 0.461727 0.306004 0.060 Uiso 1 1 calc R
C7 C 0.6527(3) 0.31274(18) 0.29705(10) 0.0506(5) Uani 1 1 d .
C1 C 0.6368(3) 0.51052(17) 0.38562(10) 0.0485(4) Uani 1 1 d .
C6 C 0.6182(3) 0.65233(18) 0.37312(11) 0.0540(5) Uani 1 1 d .
H6 H 0.539079 0.683344 0.337260 0.065 Uiso 1 1 calc R
C8 C 0.7133(3) 0.1842(2) 0.32294(11) 0.0581(5) Uani 1 1 d .
C5 C 0.7164(3) 0.7495(2) 0.41358(12) 0.0651(6) Uani 1 1 d .
H5 H 0.703657 0.844530 0.404143 0.078 Uiso 1 1 calc R
C2 C 0.7566(3) 0.4680(2) 0.43902(11) 0.0668(6) Uani 1 1 d .
H2 H 0.773599 0.373016 0.447600 0.080 Uiso 1 1 calc R
C12 C 0.7182(3) 0.3591(2) 0.23041(11) 0.0642(6) Uani 1 1 d .
H12 H 0.678210 0.444200 0.212014 0.077 Uiso 1 1 calc R
C9 C 0.8376(3) 0.1070(2) 0.28260(14) 0.0737(6) Uani 1 1 d .
H9 H 0.877321 0.021035 0.300016 0.088 Uiso 1 1 calc R
C4 C 0.8306(3) 0.7057(2) 0.46673(13) 0.0692(6) Uani 1 1 d .
H4 H 0.894539 0.770655 0.494195 0.083 Uiso 1 1 calc R
C3 C 0.8516(4) 0.5652(2) 0.47988(13) 0.0757(6) Uani 1 1 d .
H3 H 0.929814 0.535182 0.516295 0.091 Uiso 1 1 calc R
C10 C 0.9016(3) 0.1563(3) 0.21781(15) 0.0815(8) Uani 1 1 d .
H10 H 0.986412 0.104640 0.191935 0.098 Uiso 1 1 calc R
C11 C 0.8418(4) 0.2815(3) 0.19060(13) 0.0804(8) Uani 1 1 d .
H11 H 0.883631 0.313991 0.145944 0.096 Uiso 1 1 calc R
C14 C 0.3058(3) 0.4067(3) 0.44051(12) 0.0772(7) Uani 1 1 d .
H14A H 0.390118 0.439575 0.476337 0.116 Uiso 1 1 calc GR
H14B H 0.215796 0.349934 0.463726 0.116 Uiso 1 1 calc GR
H14C H 0.248874 0.485216 0.417380 0.116 Uiso 1 1 calc GR
C15 C 0.2670(4) 0.2561(3) 0.33833(15) 0.0794(7) Uani 1 1 d .
H15A H 0.193328 0.326364 0.315775 0.119 Uiso 1 1 calc GR
H15B H 0.192412 0.195072 0.366910 0.119 Uiso 1 1 calc GR
H15C H 0.327692 0.202806 0.301384 0.119 Uiso 1 1 calc GR

loop_
_atom_site_aniso_label
_atom_site_aniso_U_11
_atom_site_aniso_U_22
_atom_site_aniso_U_33
_atom_site_aniso_U_23
_atom_site_aniso_U_13
_atom_site_aniso_U_12
O1 0.1068(14) 0.0575(8) 0.0727(9) 0.0100(7) -0.0002(10) 0.0178(9)
N1 0.0590(10) 0.0512(9) 0.0649(10) -0.0022(8) 0.0075(8) -0.0040(8)
C13 0.0513(11) 0.0444(9) 0.0531(10) 0.0016(8) -0.0038(9) 0.0026(8)
C7 0.0508(11) 0.0472(9) 0.0540(10) -0.0071(8) -0.0028(9) -0.0074(9)
C1 0.0516(11) 0.0425(9) 0.0516(9) -0.0018(7) 0.0000(9) 0.0041(8)
C6 0.0577(12) 0.0451(9) 0.0593(10) 0.0008(8) 0.0054(10) 0.0062(9)
C8 0.0591(12) 0.0521(10) 0.0629(11) -0.0060(9) -0.0069(10) 0.0022(10)
C5 0.0706(14) 0.0407(9) 0.0842(14) -0.0081(9) 0.0162(13) -0.0017(10)
C2 0.0758(15) 0.0489(10) 0.0758(12) -0.0015(9) -0.0216(13) 0.0045(11)
C12 0.0733(15) 0.0592(11) 0.0600(11) -0.0059(9) 0.0044(11) -0.0179(11)
C9 0.0636(14) 0.0602(12) 0.0974(16) -0.0230(12) -0.0102(14) 0.0096(12)
C4 0.0677(14) 0.0599(12) 0.0801(14) -0.0222(10) -0.0022(13) -0.0042(11)
C3 0.0819(16) 0.0696(13) 0.0755(13) -0.0108(11) -0.0237(14) 0.0046(13)
C10 0.0588(14) 0.0885(17) 0.0971(18) -0.0417(15) 0.0111(14) -0.0089(14)
C11 0.0777(18) 0.0873(17) 0.0763(14) -0.0227(13) 0.0194(14) -0.0279(15)
C14 0.0777(16) 0.0726(14) 0.0812(14) -0.0058(12) 0.0231(13) -0.0027(12)
C15 0.0708(16) 0.0724(13) 0.0949(17) -0.0094(12) 0.0035(14) -0.0181(13)

loop_
_atom_type_symbol
_atom_type_description
_atom_type_scat_dispersion_real
_atom_type_scat_dispersion_imag
_atom_type_scat_source
C C 0.0181 0.0091 'International Tables Vol C Tables 4.2.6.8 and 6.1.1.4'
H H 0.0000 0.0000 'International Tables Vol C Tables 4.2.6.8 and 6.1.1.4'
N N 0.0311 0.0180 'International Tables Vol C Tables 4.2.6.8 and 6.1.1.4'
O O 0.0492 0.0322 'International Tables Vol C Tables 4.2.6.8 and 6.1.1.4'

loop_
_geom_angle_atom_site_label_1
_geom_angle_atom_site_label_2
_geom_angle_atom_site_label_3
_geom_angle
C8 O1 H1 109.5
C14 N1 C13 113.08(15)
C14 N1 C15 108.47(18)
C15 N1 C13 109.70(15)
N1 C13 H13 107.6
N1 C13 C7 110.63(14)
N1 C13 C1 112.71(14)
C7 C13 H13 107.6
C1 C13 H13 107.6
C1 C13 C7 110.54(15)
C8 C7 C13 122.80(17)
C12 C7 C13 119.07(18)
C12 C7 C8 118.0(2)
C6 C1 C13 119.57(17)
C6 C1 C2 118.06(18)
C2 C1 C13 122.37(16)
C1 C6 H6 119.6
C1 C6 C5 120.9(2)
C5 C6 H6 119.6
O1 C8 C7 121.54(19)
O1 C8 C9 118.5(2)
C7 C8 C9 120.0(2)
C6 C5 H5 119.9
C4 C5 C6 120.15(18)
C4 C5 H5 119.9
C1 C2 H2 119.6
C1 C2 C3 120.78(19)
C3 C2 H2 119.6
C7 C12 H12 119.2
C11 C12 C7 121.6(2)
C11 C12 H12 119.2
C8 C9 H9 119.7
C10 C9 C8 120.7(2)
C10 C9 H9 119.7
C5 C4 H4 120.0
C5 C4 C3 119.9(2)
C3 C4 H4 120.0
C2 C3 H3 119.9
C4 C3 C2 120.2(2)
C4 C3 H3 119.9
C9 C10 H10 119.8
C9 C10 C11 120.5(2)
C11 C10 H10 119.8
C12 C11 H11 120.4
C10 C11 C12 119.3(2)
C10 C11 H11 120.4
N1 C14 H14A 109.5
N1 C14 H14B 109.5
N1 C14 H14C 109.5
H14A C14 H14B 109.5
H14A C14 H14C 109.5
H14B C14 H14C 109.5
N1 C15 H15A 109.5
N1 C15 H15B 109.5
N1 C15 H15C 109.5
H15A C15 H15B 109.5
H15A C15 H15C 109.5
H15B C15 H15C 109.5

loop_
_geom_bond_atom_site_label_1
_geom_bond_atom_site_label_2
_geom_bond_distance
O1 H1 0.8200
O1 C8 1.364(2)
N1 C13 1.487(2)
N1 C14 1.466(2)
N1 C15 1.471(3)
C13 H13 0.9800
C13 C7 1.524(3)
C13 C1 1.515(2)
C7 C8 1.392(3)
C7 C12 1.389(3)
C1 C6 1.382(2)
C1 C2 1.384(3)
C6 H6 0.9300
C6 C5 1.395(3)
C8 C9 1.394(3)
C5 H5 0.9300
C5 C4 1.358(3)
C2 H2 0.9300
C2 C3 1.387(3)
C12 H12 0.9300
C12 C11 1.387(3)
C9 H9 0.9300
C9 C10 1.365(3)
C4 H4 0.9300
C4 C3 1.374(3)
C3 H3 0.9300
C10 H10 0.9300
C10 C11 1.370(4)
C11 H11 0.9300
C14 H14A 0.9600
C14 H14B 0.9600
C14 H14C 0.9600
C15 H15A 0.9600
C15 H15B 0.9600
C15 H15C 0.9600
